data_4079459
loop_
_publ_author_name
'Wucher, Philipp'
'Roesle, Philipp'
'Falivene, Laura'
'Cavallo, Luigi'
'Caporaso, Lucia'
'G\"ottker-Schnetmann, Inigo'
'Mecking, Stefan'

_publ_section_title
;
 Controlled Acrylate Insertion Regioselectivity in
 Diazaphospholidine-Sulfonato Palladium(II) Complexes
;
_journal_issue 24
_journal_name_full Organometallics
_journal_page_first 8505
_journal_paper_doi 10.1021/om300755j
_journal_volume 31
_journal_year 2012
_chemical_formula_moiety 'C39 H52 N3 O3 P Pd S'
_chemical_formula_sum 'C39 H52 N3 O3 P Pd S'
_chemical_formula_weight 780.27
_chemical_name_systematic
; 
 ? 
;
_space_group_IT_number 14
_symmetry_cell_setting monoclinic
_symmetry_space_group_name_Hall '-P 2ybc'
_symmetry_space_group_name_H-M 'P 1 21/c 1'
_atom_sites_solution_hydrogens geom
_atom_sites_solution_primary direct
_atom_sites_solution_secondary difmap
_audit_creation_method SHELXL-97
_cell_angle_alpha 90.00
_cell_angle_beta 131.405(2)
_cell_angle_gamma 90.00
_cell_formula_units_Z 4
_cell_length_a 18.0006(7)
_cell_length_b 11.2854(3)
_cell_length_c 24.3809(9)
_cell_measurement_reflns_used 55608
_cell_measurement_temperature 100(2)
_cell_measurement_theta_max 26.13
_cell_measurement_theta_min 2.12
_cell_volume 3714.9(3)
_computing_cell_refinement 'STOE X-AREA'
_computing_data_collection 'STOE X-AREA'
_computing_data_reduction 'STOE X-RED32'
_computing_structure_refinement 'SHELXL-97 (Sheldrick, 1997)'
_computing_structure_solution 'SHELXS-97 (Sheldrick, 1990)'
_diffrn_ambient_temperature 100(2)
_diffrn_detector_area_resol_mean 6.67
_diffrn_measured_fraction_theta_full 0.996
_diffrn_measured_fraction_theta_max 0.996
_diffrn_measurement_device_type 'STOE IPDS 2T'
_diffrn_measurement_method 'rotation method'
_diffrn_radiation_monochromator graphite
_diffrn_radiation_source 'fine-focus sealed tube'
_diffrn_radiation_type MoK\a
_diffrn_radiation_wavelength 0.71073
_diffrn_reflns_av_R_equivalents 0.0794
_diffrn_reflns_av_sigmaI/netI 0.0932
_diffrn_reflns_limit_h_max 21
_diffrn_reflns_limit_h_min -21
_diffrn_reflns_limit_k_max 13
_diffrn_reflns_limit_k_min -13
_diffrn_reflns_limit_l_max 29
_diffrn_reflns_limit_l_min -29
_diffrn_reflns_number 47487
_diffrn_reflns_theta_full 25.65
_diffrn_reflns_theta_max 25.65
_diffrn_reflns_theta_min 2.12
_exptl_absorpt_coefficient_mu 0.640
_exptl_absorpt_correction_T_max 0.8868
_exptl_absorpt_correction_T_min 0.8034
_exptl_absorpt_correction_type integration
_exptl_absorpt_process_details 'STOE X-RED32'
_exptl_crystal_colour colorless
_exptl_crystal_density_diffrn 1.395
_exptl_crystal_density_method 'not measured'
_exptl_crystal_description prism
_exptl_crystal_F_000 1632
_exptl_crystal_size_max 0.2
_exptl_crystal_size_mid 0.2
_exptl_crystal_size_min 0.2
_refine_diff_density_max 0.571
_refine_diff_density_min -0.607
_refine_diff_density_rms 0.053
_refine_ls_extinction_method none
_refine_ls_goodness_of_fit_ref 1.032
_refine_ls_hydrogen_treatment mixed
_refine_ls_matrix_type full
_refine_ls_number_parameters 479
_refine_ls_number_reflns 7001
_refine_ls_number_restraints 0
_refine_ls_restrained_S_all 1.032
_refine_ls_R_factor_all 0.0330
_refine_ls_R_factor_gt 0.0249
_refine_ls_shift/su_max 0.003
_refine_ls_shift/su_mean 0.000
_refine_ls_structure_factor_coef Fsqd
_refine_ls_weighting_details 'calc w=1/[\s^2^(Fo^2^)+(0.0257P)^2^+2.6011P] where P=(Fo^2^+2Fc^2^)/3'
_refine_ls_weighting_scheme calc
_refine_ls_wR_factor_gt 0.0603
_refine_ls_wR_factor_ref 0.0619
_reflns_number_gt 6252
_reflns_number_total 7001
_reflns_threshold_expression >2sigma(I)
_cod_data_source_file om300755j_si_002.cif
_cod_data_source_block d:\iprpdhlut
_cod_original_cell_volume 3714.9(2)
_cod_original_sg_symbol_Hall 'P 2ybc'
_cod_original_sg_symbol_H-M 'P 21/c'
_cod_database_code 4079459

loop_
_symmetry_equiv_pos_as_xyz
'x, y, z'
'-x, y+1/2, -z+1/2'
'-x, -y, -z'
'x, -y-1/2, z-1/2'

loop_
_atom_site_label
_atom_site_type_symbol
_atom_site_fract_x
_atom_site_fract_y
_atom_site_fract_z
_atom_site_U_iso_or_equiv
_atom_site_adp_type
_atom_site_occupancy
_atom_site_symmetry_multiplicity
_atom_site_calc_flag
_atom_site_refinement_flags
_atom_site_disorder_assembly
_atom_site_disorder_group
C1 C 0.86333(14) 0.69512(19) 0.65842(10) 0.0235(4) Uani 1 1 d . A .
C2 C 0.88208(13) 0.62859(18) 0.61975(10) 0.0212(4) Uani 1 1 d . . .
C3 C 0.96251(14) 0.54965(19) 0.66042(10) 0.0249(4) Uani 1 1 d . . .
H3A H 0.9766 0.5035 0.6357 0.030 Uiso 1 1 calc R . .
C4 C 1.02213(15) 0.5368(2) 0.73559(11) 0.0305(5) Uani 1 1 d . . .
H4A H 1.0760 0.4827 0.7616 0.037 Uiso 1 1 calc R . .
C5 C 1.00226(15) 0.6036(2) 0.77207(11) 0.0315(5) Uani 1 1 d . . .
H5A H 1.0425 0.5952 0.8234 0.038 Uiso 1 1 calc R . .
C6 C 0.92433(15) 0.6823(2) 0.73414(10) 0.0288(5) Uani 1 1 d . . .
H6A H 0.9118 0.7285 0.7598 0.035 Uiso 1 1 calc R . .
C7 C 0.93027(14) 0.70234(17) 0.49212(11) 0.0226(4) Uani 1 1 d . . .
C8 C 0.88365(15) 0.72413(19) 0.41844(11) 0.0261(4) Uani 1 1 d . . .
C9 C 0.92930(18) 0.8025(2) 0.40393(13) 0.0341(5) Uani 1 1 d . . .
H9A H 0.8995 0.8162 0.3547 0.041 Uiso 1 1 calc R . .
C10 C 1.01625(18) 0.8600(2) 0.45927(14) 0.0365(5) Uani 1 1 d . . .
H10A H 1.0458 0.9127 0.4481 0.044 Uiso 1 1 calc R . .
C11 C 1.06010(17) 0.8406(2) 0.53108(13) 0.0321(5) Uani 1 1 d . . .
H11A H 1.1195 0.8814 0.5691 0.039 Uiso 1 1 calc R . .
C12 C 1.01901(15) 0.76242(18) 0.54880(11) 0.0253(4) Uani 1 1 d . . .
C13 C 0.78717(15) 0.6662(2) 0.35417(11) 0.0315(5) Uani 1 1 d . . .
H13A H 0.7597 0.6228 0.3732 0.038 Uiso 1 1 calc R . .
C14 C 0.80176(17) 0.5767(2) 0.31455(11) 0.0350(5) Uani 1 1 d . . .
H14C H 0.7394 0.5348 0.2773 0.042 Uiso 1 1 calc R . .
H14B H 0.8531 0.5195 0.3499 0.042 Uiso 1 1 calc R . .
H14A H 0.8221 0.6187 0.2911 0.042 Uiso 1 1 calc R . .
C15 C 0.71087(19) 0.7601(3) 0.29912(14) 0.0503(7) Uani 1 1 d . . .
H15A H 0.7341 0.7997 0.2771 0.060 Uiso 1 1 calc R . .
H15B H 0.7028 0.8187 0.3245 0.060 Uiso 1 1 calc R . .
H15C H 0.6472 0.7216 0.2607 0.060 Uiso 1 1 calc R . .
C16 C 1.06789(15) 0.74844(19) 0.62835(11) 0.0264(4) Uani 1 1 d . . .
H16A H 1.0479 0.6696 0.6337 0.032 Uiso 1 1 calc R . .
C17 C 1.18153(16) 0.7520(2) 0.68204(13) 0.0369(5) Uani 1 1 d . . .
H17A H 1.2035 0.8326 0.6842 0.044 Uiso 1 1 calc R . .
H17B H 1.2055 0.6974 0.6654 0.044 Uiso 1 1 calc R . .
H17C H 1.2081 0.7282 0.7308 0.044 Uiso 1 1 calc R . .
C18 C 1.02930(16) 0.8440(2) 0.64887(12) 0.0307(5) Uani 1 1 d . . .
H18C H 1.0517 0.8263 0.6971 0.037 Uiso 1 1 calc R . .
H18B H 0.9567 0.8451 0.6125 0.037 Uiso 1 1 calc R . .
H18A H 1.0548 0.9216 0.6501 0.037 Uiso 1 1 calc R . .
C19 C 0.90124(14) 0.48729(18) 0.49810(10) 0.0233(4) Uani 1 1 d . . .
H19A H 0.9704 0.4606 0.5374 0.028 Uiso 1 1 calc R . .
H19B H 0.8845 0.4782 0.4506 0.028 Uiso 1 1 calc R . .
C20 C 0.83052(14) 0.41264(18) 0.49879(11) 0.0247(4) Uani 1 1 d . . .
H20A H 0.7951 0.3540 0.4585 0.030 Uiso 1 1 calc R . .
H20B H 0.8677 0.3698 0.5458 0.030 Uiso 1 1 calc R . .
C21 C 0.66566(14) 0.45760(17) 0.46439(10) 0.0208(4) Uani 1 1 d . . .
C22 C 0.65761(14) 0.41575(18) 0.51423(11) 0.0238(4) Uani 1 1 d . . .
C23 C 0.56297(15) 0.3898(2) 0.48808(12) 0.0317(5) Uani 1 1 d . . .
H23A H 0.5557 0.3641 0.5214 0.038 Uiso 1 1 calc R . .
C24 C 0.48022(15) 0.4008(2) 0.41505(12) 0.0330(5) Uani 1 1 d . . .
H24A H 0.4164 0.3853 0.3986 0.040 Uiso 1 1 calc R . .
C25 C 0.49043(16) 0.43429(19) 0.36610(12) 0.0326(5) Uani 1 1 d . . .
H25A H 0.4333 0.4382 0.3155 0.039 Uiso 1 1 calc R . .
C26 C 0.58226(15) 0.46248(17) 0.38888(11) 0.0279(4) Uani 1 1 d . . .
C27 C 0.74658(14) 0.3888(2) 0.59371(11) 0.0268(4) Uani 1 1 d . . .
H27A H 0.8069 0.4202 0.6043 0.032 Uiso 1 1 calc R . .
C28 C 0.73982(15) 0.4481(2) 0.64695(11) 0.0298(5) Uani 1 1 d . . .
H28A H 0.8018 0.4353 0.6973 0.036 Uiso 1 1 calc R . .
H28B H 0.6847 0.4135 0.6407 0.036 Uiso 1 1 calc R . .
H28C H 0.7287 0.5333 0.6369 0.036 Uiso 1 1 calc R . .
C29 C 0.75895(18) 0.2545(2) 0.60595(13) 0.0365(5) Uani 1 1 d . . .
H29A H 0.6994 0.2211 0.5939 0.044 Uiso 1 1 calc R . .
H29B H 0.8166 0.2378 0.6573 0.044 Uiso 1 1 calc R . .
H29C H 0.7687 0.2187 0.5745 0.044 Uiso 1 1 calc R . .
C30 C 0.5916(2) 0.4866(2) 0.33230(12) 0.0489(7) Uani 1 1 d . . .
H30A H 0.6579 0.5236 0.3581 0.059 Uiso 1 1 calc R . .
C31 C 0.5878(2) 0.3712(3) 0.29823(15) 0.0577(8) Uani 1 1 d . . .
H31A H 0.5212 0.3371 0.2684 0.069 Uiso 1 1 calc R . .
H31B H 0.6361 0.3153 0.3370 0.069 Uiso 1 1 calc R . .
H31C H 0.6036 0.3868 0.2674 0.069 Uiso 1 1 calc R . .
C32 C 0.5144(4) 0.5690(3) 0.27199(18) 0.1012(17) Uani 1 1 d . . .
H32A H 0.5226 0.6477 0.2923 0.121 Uiso 1 1 calc R . .
H32B H 0.4483 0.5384 0.2486 0.121 Uiso 1 1 calc R . .
H32C H 0.5217 0.5745 0.2357 0.121 Uiso 1 1 calc R . .
C33 C 0.62148(14) 1.02933(18) 0.42745(11) 0.0254(4) Uani 1 1 d . . .
C34 C 0.56003(16) 1.12155(19) 0.41298(12) 0.0310(5) Uani 1 1 d . . .
H34A H 0.5803 1.2014 0.4179 0.037 Uiso 1 1 calc R . .
C35 C 0.46873(15) 1.0963(2) 0.39131(11) 0.0302(5) Uani 1 1 d . . .
H35A H 0.4264 1.1583 0.3826 0.036 Uiso 1 1 calc R . .
C36 C 0.44034(14) 0.9794(2) 0.38257(11) 0.0281(4) Uani 1 1 d . . .
H36A H 0.3774 0.9604 0.3668 0.034 Uiso 1 1 calc R . .
C37 C 0.50345(14) 0.88992(18) 0.39670(10) 0.0234(4) Uani 1 1 d . . .
C38 C 0.72247(16) 1.0515(2) 0.45267(14) 0.0362(5) Uani 1 1 d . . .
H38A H 0.7298 1.0059 0.4223 0.043 Uiso 1 1 calc R . .
H38B H 0.7734 1.0270 0.5038 0.043 Uiso 1 1 calc R . .
H38C H 0.7299 1.1362 0.4483 0.043 Uiso 1 1 calc R . .
C39 C 0.47523(16) 0.7619(2) 0.38671(13) 0.0349(5) Uani 1 1 d . . .
H39A H 0.5130 0.7241 0.4347 0.042 Uiso 1 1 calc R . .
H39B H 0.4899 0.7225 0.3590 0.042 Uiso 1 1 calc R . .
H39C H 0.4042 0.7554 0.3599 0.042 Uiso 1 1 calc R . .
N1 N 0.89089(11) 0.61295(14) 0.50965(8) 0.0201(3) Uani 1 1 d . . .
N2 N 0.76056(11) 0.49598(14) 0.48919(8) 0.0201(3) Uani 1 1 d . . .
N3 N 0.59416(11) 0.91490(14) 0.42011(8) 0.0204(3) Uani 1 1 d . A .
O1 O 0.8015(3) 0.9067(3) 0.6093(3) 0.0366(9) Uani 0.614(10) 1 d P A 1
O2 O 0.68001(19) 0.7471(3) 0.54625(19) 0.0245(9) Uani 0.614(10) 1 d P A 1
O3 O 0.7480(3) 0.8062(6) 0.66660(18) 0.0475(15) Uani 0.614(10) 1 d P A 1
O4 O 0.6717(3) 0.7296(4) 0.5722(4) 0.0313(15) Uani 0.386(10) 1 d P A 2
O5 O 0.7698(4) 0.8777(5) 0.5715(4) 0.0236(16) Uani 0.386(10) 1 d P A 2
O6 O 0.7777(5) 0.8678(7) 0.6736(3) 0.0362(16) Uani 0.386(10) 1 d P A 2
P1 P 0.80771(3) 0.63226(4) 0.51942(2) 0.01730(10) Uani 1 1 d . A .
S1 S 0.76434(4) 0.79970(5) 0.61698(3) 0.02687(12) Uani 1 1 d . . .
Pd1 Pd 0.701748(10) 0.777595(13) 0.468967(7) 0.01879(5) Uani 1 1 d . . .
H40 H 0.720(3) 0.790(4) 0.415(3) 0.054(13) Uiso 0.614(10) 1 d P A 1
H41 H 0.680(4) 0.717(5) 0.404(3) 0.015(13) Uiso 0.386(10) 1 d P A 2

loop_
_atom_site_aniso_label
_atom_site_aniso_U_11
_atom_site_aniso_U_22
_atom_site_aniso_U_33
_atom_site_aniso_U_23
_atom_site_aniso_U_13
_atom_site_aniso_U_12
C1 0.0193(9) 0.0311(11) 0.0190(9) -0.0001(8) 0.0121(8) -0.0028(8)
C2 0.0192(9) 0.0249(10) 0.0186(9) 0.0019(7) 0.0121(8) -0.0012(8)
C3 0.0219(9) 0.0273(11) 0.0220(9) 0.0053(8) 0.0130(8) 0.0019(8)
C4 0.0213(9) 0.0341(12) 0.0245(10) 0.0098(9) 0.0103(9) 0.0000(9)
C5 0.0246(10) 0.0442(13) 0.0171(9) 0.0044(9) 0.0102(8) -0.0084(9)
C6 0.0257(10) 0.0425(13) 0.0183(9) -0.0026(9) 0.0147(8) -0.0085(9)
C7 0.0249(9) 0.0220(10) 0.0280(10) 0.0067(8) 0.0206(9) 0.0082(8)
C8 0.0287(10) 0.0277(11) 0.0273(10) 0.0086(8) 0.0208(9) 0.0118(9)
C9 0.0463(13) 0.0340(12) 0.0382(12) 0.0148(10) 0.0348(11) 0.0148(10)
C10 0.0491(13) 0.0271(12) 0.0541(14) 0.0076(10) 0.0429(13) 0.0034(10)
C11 0.0384(12) 0.0268(11) 0.0435(12) -0.0016(10) 0.0323(11) -0.0012(9)
C12 0.0296(10) 0.0211(10) 0.0340(11) 0.0011(8) 0.0248(9) 0.0043(8)
C13 0.0260(10) 0.0453(13) 0.0232(10) 0.0102(9) 0.0162(9) 0.0101(10)
C14 0.0333(11) 0.0470(14) 0.0220(10) 0.0029(9) 0.0172(9) 0.0021(10)
C15 0.0411(14) 0.0690(19) 0.0311(12) 0.0204(12) 0.0197(11) 0.0281(13)
C16 0.0244(10) 0.0263(11) 0.0302(10) -0.0019(8) 0.0188(9) -0.0018(8)
C17 0.0269(11) 0.0416(14) 0.0377(12) -0.0028(10) 0.0195(10) -0.0026(10)
C18 0.0339(11) 0.0316(12) 0.0318(11) -0.0033(9) 0.0239(10) -0.0020(9)
C19 0.0248(9) 0.0225(10) 0.0247(9) 0.0046(8) 0.0173(8) 0.0081(8)
C20 0.0268(10) 0.0197(10) 0.0274(10) 0.0024(8) 0.0178(9) 0.0061(8)
C21 0.0214(9) 0.0157(9) 0.0240(9) 0.0004(7) 0.0145(8) 0.0027(7)
C22 0.0228(9) 0.0245(10) 0.0264(10) 0.0010(8) 0.0172(8) 0.0033(8)
C23 0.0263(10) 0.0404(13) 0.0354(11) -0.0034(10) 0.0234(10) 0.0009(9)
C24 0.0195(10) 0.0298(12) 0.0418(12) -0.0089(10) 0.0170(9) 0.0017(9)
C25 0.0275(10) 0.0197(10) 0.0269(10) -0.0020(8) 0.0080(9) -0.0001(8)
C26 0.0337(11) 0.0143(9) 0.0230(10) -0.0014(7) 0.0135(9) -0.0040(8)
C27 0.0217(9) 0.0350(12) 0.0256(10) 0.0073(9) 0.0164(9) 0.0029(8)
C28 0.0271(10) 0.0373(12) 0.0273(10) 0.0024(9) 0.0190(9) -0.0023(9)
C29 0.0375(12) 0.0370(13) 0.0345(12) 0.0096(10) 0.0236(11) 0.0083(10)
C30 0.0545(15) 0.0536(16) 0.0202(11) -0.0077(10) 0.0168(11) -0.0331(13)
C31 0.0541(16) 0.087(2) 0.0431(15) 0.0049(15) 0.0368(14) 0.0105(16)
C32 0.195(5) 0.055(2) 0.0484(18) 0.0232(16) 0.079(3) 0.040(3)
C33 0.0241(10) 0.0220(10) 0.0308(10) 0.0003(8) 0.0184(9) 0.0010(8)
C34 0.0334(11) 0.0223(11) 0.0383(12) -0.0002(9) 0.0241(10) 0.0027(9)
C35 0.0295(10) 0.0296(11) 0.0323(11) 0.0056(9) 0.0207(9) 0.0112(9)
C36 0.0198(9) 0.0371(12) 0.0265(10) 0.0062(9) 0.0149(8) 0.0046(9)
C37 0.0197(9) 0.0276(11) 0.0215(9) 0.0053(8) 0.0131(8) 0.0024(8)
C38 0.0322(11) 0.0210(11) 0.0616(15) -0.0025(10) 0.0337(12) -0.0033(9)
C39 0.0233(10) 0.0313(12) 0.0437(13) 0.0080(10) 0.0194(10) -0.0003(9)
N1 0.0210(8) 0.0198(8) 0.0223(8) 0.0032(6) 0.0156(7) 0.0042(6)
N2 0.0230(8) 0.0178(8) 0.0238(8) 0.0019(6) 0.0173(7) 0.0027(6)
N3 0.0182(7) 0.0214(8) 0.0210(8) 0.0023(6) 0.0127(7) 0.0026(6)
O1 0.0286(15) 0.0302(16) 0.029(2) -0.0109(15) 0.0096(17) -0.0004(12)
O2 0.0184(12) 0.0354(15) 0.0195(14) -0.0015(11) 0.0124(11) 0.0011(10)
O3 0.036(2) 0.086(4) 0.0237(15) -0.0041(19) 0.0214(15) 0.017(2)
O4 0.024(2) 0.041(3) 0.033(3) -0.004(2) 0.021(2) -0.0061(17)
O5 0.023(2) 0.021(2) 0.027(4) -0.004(2) 0.016(3) 0.0003(18)
O6 0.032(3) 0.050(4) 0.030(2) -0.014(2) 0.022(2) -0.001(2)
P1 0.0173(2) 0.0187(2) 0.0159(2) 0.00223(17) 0.01094(19) 0.00307(18)
S1 0.0243(2) 0.0365(3) 0.0198(2) -0.0061(2) 0.0145(2) 0.0018(2)
Pd1 0.01823(8) 0.02108(8) 0.01692(8) 0.00198(5) 0.01156(6) 0.00512(6)

loop_
_atom_type_symbol
_atom_type_description
_atom_type_scat_dispersion_real
_atom_type_scat_dispersion_imag
_atom_type_scat_source
C C 0.0033 0.0016 'International Tables Vol C Tables 4.2.6.8 and 6.1.1.4'
H H 0.0000 0.0000 'International Tables Vol C Tables 4.2.6.8 and 6.1.1.4'
N N 0.0061 0.0033 'International Tables Vol C Tables 4.2.6.8 and 6.1.1.4'
O O 0.0106 0.0060 'International Tables Vol C Tables 4.2.6.8 and 6.1.1.4'
P P 0.1023 0.0942 'International Tables Vol C Tables 4.2.6.8 and 6.1.1.4'
S S 0.1246 0.1234 'International Tables Vol C Tables 4.2.6.8 and 6.1.1.4'
Pd Pd -0.9988 1.0072 'International Tables Vol C Tables 4.2.6.8 and 6.1.1.4'

loop_
_geom_angle_atom_site_label_1
_geom_angle_atom_site_label_2
_geom_angle_atom_site_label_3
_geom_angle
C6 C1 C2 120.11(19)
C6 C1 S1 115.65(16)
C2 C1 S1 124.24(14)
C3 C2 C1 117.16(17)
C3 C2 P1 116.91(15)
C1 C2 P1 125.90(14)
C4 C3 C2 122.2(2)
C5 C4 C3 119.3(2)
C6 C5 C4 120.14(18)
C5 C6 C1 121.0(2)
C8 C7 C12 119.73(18)
C8 C7 N1 120.04(18)
C12 C7 N1 120.10(17)
C9 C8 C7 118.4(2)
C9 C8 C13 118.22(19)
C7 C8 C13 123.36(19)
C10 C9 C8 121.7(2)
C9 C10 C11 119.5(2)
C10 C11 C12 121.3(2)
C11 C12 C7 119.29(19)
C11 C12 C16 119.01(19)
C7 C12 C16 121.63(18)
C8 C13 C14 112.21(17)
C8 C13 C15 110.8(2)
C14 C13 C15 109.21(18)
C12 C16 C18 109.79(17)
C12 C16 C17 113.97(18)
C18 C16 C17 109.80(18)
N1 C19 C20 108.27(15)
N2 C20 C19 106.14(16)
C22 C21 C26 121.00(18)
C22 C21 N2 120.60(16)
C26 C21 N2 118.39(17)
C21 C22 C23 118.00(18)
C21 C22 C27 123.27(17)
C23 C22 C27 118.58(18)
C24 C23 C22 121.4(2)
C25 C24 C23 119.72(19)
C24 C25 C26 121.53(19)
C25 C26 C21 118.09(19)
C25 C26 C30 119.65(19)
C21 C26 C30 122.0(2)
C22 C27 C29 109.93(18)
C22 C27 C28 112.67(17)
C29 C27 C28 110.41(17)
C32 C30 C26 114.4(3)
C32 C30 C31 108.5(2)
C26 C30 C31 110.5(2)
N3 C33 C34 121.71(18)
N3 C33 C38 116.65(17)
C34 C33 C38 121.64(19)
C35 C34 C33 119.3(2)
C36 C35 C34 118.79(19)
C35 C36 C37 120.05(19)
N3 C37 C36 121.00(19)
N3 C37 C39 116.98(18)
C36 C37 C39 122.01(18)
C7 N1 C19 117.53(15)
C7 N1 P1 127.39(13)
C19 N1 P1 112.79(12)
C21 N2 C20 121.80(15)
C21 N2 P1 124.90(12)
C20 N2 P1 112.87(12)
C33 N3 C37 119.07(17)
C33 N3 Pd1 120.37(12)
C37 N3 Pd1 118.78(13)
S1 O2 Pd1 108.2(2)
S1 O5 Pd1 106.3(4)
N2 P1 N1 93.35(8)
N2 P1 C2 105.88(8)
N1 P1 C2 104.51(8)
N2 P1 Pd1 116.35(6)
N1 P1 Pd1 123.23(6)
C2 P1 Pd1 111.11(6)
O3 S1 O1 116.1(2)
O3 S1 O6 33.2(2)
O1 S1 O6 83.2(3)
O3 S1 O5 139.9(3)
O1 S1 O5 30.37(17)
O6 S1 O5 110.4(3)
O3 S1 O2 112.6(2)
O1 S1 O2 112.97(18)
O6 S1 O2 136.1(2)
O5 S1 O2 83.7(2)
O3 S1 O4 83.6(3)
O1 S1 O4 137.7(2)
O6 S1 O4 112.4(3)
O5 S1 O4 111.6(3)
O2 S1 O4 30.1(2)
O3 S1 C1 104.03(17)
O1 S1 C1 104.44(13)
O6 S1 C1 109.5(2)
O5 S1 C1 106.40(16)
O2 S1 C1 105.39(12)
O4 S1 C1 106.24(19)
N3 Pd1 P1 177.40(4)
N3 Pd1 O2 88.96(8)
P1 Pd1 O2 89.07(7)
N3 Pd1 O5 83.12(11)
P1 Pd1 O5 97.00(10)
O2 Pd1 O5 52.68(12)

loop_
_geom_bond_atom_site_label_1
_geom_bond_atom_site_label_2
_geom_bond_distance
C1 C6 1.398(3)
C1 C2 1.410(3)
C1 S1 1.791(2)
C2 C3 1.405(3)
C2 P1 1.8562(19)
C3 C4 1.389(3)
C4 C5 1.381(3)
C5 C6 1.377(3)
C7 C8 1.413(3)
C7 C12 1.415(3)
C7 N1 1.451(2)
C8 C9 1.402(3)
C8 C13 1.516(3)
C9 C10 1.378(3)
C10 C11 1.381(3)
C11 C12 1.391(3)
C12 C16 1.518(3)
C13 C14 1.535(3)
C13 C15 1.540(3)
C16 C18 1.535(3)
C16 C17 1.535(3)
C19 N1 1.481(2)
C19 C20 1.536(3)
C20 N2 1.461(2)
C21 C22 1.398(3)
C21 C26 1.411(3)
C21 N2 1.451(2)
C22 C23 1.399(3)
C22 C27 1.519(3)
C23 C24 1.377(3)
C24 C25 1.375(3)
C25 C26 1.389(3)
C26 C30 1.520(3)
C27 C29 1.533(3)
C27 C28 1.535(3)
C30 C32 1.501(4)
C30 C31 1.522(4)
C33 N3 1.351(3)
C33 C34 1.384(3)
C33 C38 1.506(3)
C34 C35 1.383(3)
C35 C36 1.379(3)
C36 C37 1.383(3)
C37 N3 1.356(2)
C37 C39 1.496(3)
N1 P1 1.6785(15)
N2 P1 1.6738(16)
N3 Pd1 2.1258(15)
O1 S1 1.452(3)
O2 S1 1.472(3)
O2 Pd1 2.190(5)
O3 S1 1.424(3)
O4 S1 1.480(4)
O5 S1 1.470(4)
O5 Pd1 2.230(8)
O6 S1 1.454(5)
P1 Pd1 2.1767(5)

loop_
_geom_torsion_atom_site_label_1
_geom_torsion_atom_site_label_2
_geom_torsion_atom_site_label_3
_geom_torsion_atom_site_label_4
_geom_torsion
C6 C1 C2 C3 0.8(3)
S1 C1 C2 C3 -179.62(15)
C6 C1 C2 P1 178.76(15)
S1 C1 C2 P1 -1.7(3)
C1 C2 C3 C4 -0.3(3)
P1 C2 C3 C4 -178.40(16)
C2 C3 C4 C5 0.0(3)
C3 C4 C5 C6 -0.3(3)
C4 C5 C6 C1 0.8(3)
C2 C1 C6 C5 -1.1(3)
S1 C1 C6 C5 179.27(16)
C12 C7 C8 C9 2.2(3)
N1 C7 C8 C9 -173.69(17)
C12 C7 C8 C13 -178.41(18)
N1 C7 C8 C13 5.7(3)
C7 C8 C9 C10 -1.6(3)
C13 C8 C9 C10 179.0(2)
C8 C9 C10 C11 0.0(3)
C9 C10 C11 C12 1.0(3)
C10 C11 C12 C7 -0.4(3)
C10 C11 C12 C16 -177.4(2)
C8 C7 C12 C11 -1.2(3)
N1 C7 C12 C11 174.66(17)
C8 C7 C12 C16 175.69(18)
N1 C7 C12 C16 -8.4(3)
C9 C8 C13 C14 68.8(3)
C7 C8 C13 C14 -110.6(2)
C9 C8 C13 C15 -53.6(3)
C7 C8 C13 C15 127.0(2)
C11 C12 C16 C18 85.8(2)
C7 C12 C16 C18 -91.1(2)
C11 C12 C16 C17 -37.8(3)
C7 C12 C16 C17 145.2(2)
N1 C19 C20 N2 16.1(2)
C26 C21 C22 C23 -6.1(3)
N2 C21 C22 C23 174.49(18)
C26 C21 C22 C27 169.31(19)
N2 C21 C22 C27 -10.0(3)
C21 C22 C23 C24 2.3(3)
C27 C22 C23 C24 -173.3(2)
C22 C23 C24 C25 2.1(3)
C23 C24 C25 C26 -2.8(3)
C24 C25 C26 C21 -0.9(3)
C24 C25 C26 C30 173.7(2)
C22 C21 C26 C25 5.5(3)
N2 C21 C26 C25 -175.16(18)
C22 C21 C26 C30 -169.0(2)
N2 C21 C26 C30 10.4(3)
C21 C22 C27 C29 -107.1(2)
C23 C22 C27 C29 68.3(2)
C21 C22 C27 C28 129.3(2)
C23 C22 C27 C28 -55.3(3)
C25 C26 C30 C32 46.9(3)
C21 C26 C30 C32 -138.7(3)
C25 C26 C30 C31 -75.8(3)
C21 C26 C30 C31 98.6(2)
N3 C33 C34 C35 0.8(3)
C38 C33 C34 C35 -178.7(2)
C33 C34 C35 C36 -2.0(3)
C34 C35 C36 C37 1.2(3)
C35 C36 C37 N3 0.8(3)
C35 C36 C37 C39 -178.9(2)
C8 C7 N1 C19 70.0(2)
C12 C7 N1 C19 -105.9(2)
C8 C7 N1 P1 -91.5(2)
C12 C7 N1 P1 92.6(2)
C20 C19 N1 C7 -164.14(15)
C20 C19 N1 P1 -0.01(19)
C22 C21 N2 C20 86.0(2)
C26 C21 N2 C20 -93.4(2)
C22 C21 N2 P1 -86.0(2)
C26 C21 N2 P1 94.7(2)
C19 C20 N2 C21 160.32(16)
C19 C20 N2 P1 -26.84(18)
C34 C33 N3 C37 1.2(3)
C38 C33 N3 C37 -179.22(18)
C34 C33 N3 Pd1 -163.48(16)
C38 C33 N3 Pd1 16.1(2)
C36 C37 N3 C33 -2.0(3)
C39 C37 N3 C33 177.70(18)
C36 C37 N3 Pd1 162.90(14)
C39 C37 N3 Pd1 -17.4(2)
C21 N2 P1 N1 -163.15(15)
C20 N2 P1 N1 24.27(14)
C21 N2 P1 C2 90.74(16)
C20 N2 P1 C2 -81.84(14)
C21 N2 P1 Pd1 -33.24(17)
C20 N2 P1 Pd1 154.18(11)
C7 N1 P1 N2 148.76(16)
C19 N1 P1 N2 -13.47(13)
C7 N1 P1 C2 -103.89(17)
C19 N1 P1 C2 93.88(14)
C7 N1 P1 Pd1 24.01(18)
C19 N1 P1 Pd1 -138.21(11)
C3 C2 P1 N2 61.45(16)
C1 C2 P1 N2 -116.49(17)
C3 C2 P1 N1 -36.38(17)
C1 C2 P1 N1 145.67(17)
C3 C2 P1 Pd1 -171.35(13)
C1 C2 P1 Pd1 10.70(19)
Pd1 O5 S1 O3 -143.1(3)
Pd1 O5 S1 O1 169.6(5)
Pd1 O5 S1 O6 -162.3(3)
Pd1 O5 S1 O2 -25.3(2)
Pd1 O5 S1 O4 -36.6(3)
Pd1 O5 S1 C1 78.9(2)
Pd1 O2 S1 O3 168.0(3)
Pd1 O2 S1 O1 34.19(19)
Pd1 O2 S1 O6 139.0(4)
Pd1 O2 S1 O5 26.07(19)
Pd1 O2 S1 O4 -175.2(5)
Pd1 O2 S1 C1 -79.24(15)
C6 C1 S1 O3 -24.0(4)
C2 C1 S1 O3 156.4(4)
C6 C1 S1 O1 98.1(3)
C2 C1 S1 O1 -81.5(3)
C6 C1 S1 O6 10.3(4)
C2 C1 S1 O6 -169.3(4)
C6 C1 S1 O5 129.6(4)
C2 C1 S1 O5 -50.0(4)
C6 C1 S1 O2 -142.6(3)
C2 C1 S1 O2 37.8(3)
C6 C1 S1 O4 -111.4(4)
C2 C1 S1 O4 69.0(4)
C33 N3 Pd1 P1 150.9(9)
C37 N3 Pd1 P1 -13.8(11)
C33 N3 Pd1 O2 110.49(16)
C37 N3 Pd1 O2 -54.21(15)
C33 N3 Pd1 O5 57.97(17)
C37 N3 Pd1 O5 -106.73(17)
N2 P1 Pd1 N3 44.1(10)
N1 P1 Pd1 N3 157.9(10)
C2 P1 Pd1 N3 -77.1(10)
N2 P1 Pd1 O2 84.53(9)
N1 P1 Pd1 O2 -161.74(10)
C2 P1 Pd1 O2 -36.71(9)
N2 P1 Pd1 O5 136.73(12)
N1 P1 Pd1 O5 -109.54(12)
C2 P1 Pd1 O5 15.50(12)
S1 O2 Pd1 N3 -103.35(14)
S1 O2 Pd1 P1 78.33(13)
S1 O2 Pd1 O5 -21.21(15)
S1 O5 Pd1 N3 115.0(2)
S1 O5 Pd1 P1 -62.4(2)
S1 O5 Pd1 O2 21.03(15)
